data_7060037
loop_
_publ_author_name
'Giri, Bishnubasu'
'Kumbhakar, Sadananda'
'Selvan K, Kalai'
'Muley, Arabinda'
'Maji, Somnath'

_publ_section_title
;
 Ruthenium nitrosyl complexes with the molecular framework
 [RuII(dmdptz)(bpy)(NO)]n+ (dmdptz:
 N,N-dimethyl-4,6-di(pyridin-2-yl)-1,3,5-triazin-2-amine and bpy:
 2,2&#x2032;-bipyridine). Electronic structure, reactivity aspects,
 photorelease, and scavenging of NO
;
_journal_issue 43
_journal_name_full 'New Journal of Chemistry'
_journal_page_first 18732
_journal_page_last 18744
_journal_paper_doi 10.1039/D0NJ03923C
_journal_volume 44
_journal_year 2020
_chemical_formula_moiety 'C25 H22 Cl N8 Ru, Cl O4, 2[C2H3N]'
_chemical_formula_sum 'C29 H28 Cl2 N10 O4 Ru'
_chemical_formula_weight 752.58
_space_group_crystal_system triclinic
_space_group_IT_number 2
_space_group_name_Hall '-P 1'
_space_group_name_H-M_alt 'P -1'
_atom_sites_solution_hydrogens geom
_audit_creation_date 2020-09-14
_audit_creation_method
;
Olex2 1.3-dev
(compiled 2020.09.11 svn.rc89507dd for OlexSys, GUI svn.r5830)
;
_audit_update_record
;
2020-10-05 deposited with the CCDC.	2020-10-12 downloaded from the CCDC.
;
_cell_angle_alpha 112.751(4)
_cell_angle_beta 101.584(4)
_cell_angle_gamma 98.038(4)
_cell_formula_units_Z 2
_cell_length_a 8.9999(4)
_cell_length_b 14.0341(6)
_cell_length_c 14.6499(7)
_cell_measurement_reflns_used 3668
_cell_measurement_temperature 290
_cell_measurement_theta_max 29.0264
_cell_measurement_theta_min 2.8848
_cell_volume 1622.47(15)
_computing_cell_refinement
;
CrysAlisPro, Agilent Technologies,
Version 1.171.35.19 (release 27-10-2011 CrysAlis171 .NET)
(compiled Oct 27 2011,15:02:11)
;
_computing_data_collection
;
CrysAlisPro, Agilent Technologies,
Version 1.171.35.19 (release 27-10-2011 CrysAlis171 .NET)
(compiled Oct 27 2011,15:02:11)
;
_computing_data_reduction
;
CrysAlisPro, Agilent Technologies,
Version 1.171.35.19 (release 27-10-2011 CrysAlis171 .NET)
(compiled Oct 27 2011,15:02:11)
;
_computing_molecular_graphics 'Olex2 1.3-dev (Dolomanov et al., 2009)'
_computing_publication_material 'Olex2 1.3-dev (Dolomanov et al., 2009)'
_computing_structure_refinement 'SHELXL 2018/3 (Sheldrick, 2015)'
_computing_structure_solution 'ShelXT (Sheldrick, 2015)'
_diffrn_ambient_temperature 293(2)
_diffrn_detector_area_resol_mean 16.1293
_diffrn_measured_fraction_theta_full 0.999
_diffrn_measured_fraction_theta_max 0.999
_diffrn_measurement_details
;
#__ type_ start__ end____ width___ exp.time_
  1 omega  -89.00  -31.00   1.0000    2.3100
omega____ theta____ kappa____ phi______ frames
    -      -17.7702  -38.0000  120.0000 58

#__ type_ start__ end____ width___ exp.time_
  2 omega  -87.00  -59.00   1.0000    2.3100
omega____ theta____ kappa____ phi______ frames
    -      -17.7702  -57.0000    0.0000 28

#__ type_ start__ end____ width___ exp.time_
  3 omega    4.00   81.00   1.0000    2.3100
omega____ theta____ kappa____ phi______ frames
    -       19.6452   77.0000  -60.0000 77

#__ type_ start__ end____ width___ exp.time_
  4 omega   28.00   56.00   1.0000    2.3100
omega____ theta____ kappa____ phi______ frames
    -       19.6452   38.0000   60.0000 28

#__ type_ start__ end____ width___ exp.time_
  5 omega  -10.00   90.00   1.0000    2.3100
omega____ theta____ kappa____ phi______ frames
    -       19.6452   77.0000 -150.0000 100

#__ type_ start__ end____ width___ exp.time_
  6 omega  -43.00   47.00   1.0000    2.3100
omega____ theta____ kappa____ phi______ frames
    -       19.6452  -77.0000   90.0000 90

#__ type_ start__ end____ width___ exp.time_
  7 omega  -20.00   62.00   1.0000    2.3100
omega____ theta____ kappa____ phi______ frames
    -       19.6452  -99.0000   30.0000 82
;
_diffrn_measurement_device_type 'SuperNova, Dual, Cu at zero, Eos'
_diffrn_measurement_method '\w scans'
_diffrn_radiation_type MoK\a
_diffrn_radiation_wavelength 0.71073
_diffrn_reflns_av_R_equivalents 0.0571
_diffrn_reflns_av_unetI/netI 0.0813
_diffrn_reflns_Laue_measured_fraction_full 0.999
_diffrn_reflns_Laue_measured_fraction_max 0.999
_diffrn_reflns_limit_h_max 10
_diffrn_reflns_limit_h_min -10
_diffrn_reflns_limit_k_max 16
_diffrn_reflns_limit_k_min -16
_diffrn_reflns_limit_l_max 17
_diffrn_reflns_limit_l_min -17
_diffrn_reflns_number 12864
_diffrn_reflns_point_group_measured_fraction_full 0.999
_diffrn_reflns_point_group_measured_fraction_max 0.999
_diffrn_reflns_theta_full 25.242
_diffrn_reflns_theta_max 25.497
_diffrn_reflns_theta_min 2.891
_exptl_absorpt_coefficient_mu 0.699
_exptl_absorpt_correction_T_max 1.00000
_exptl_absorpt_correction_T_min 0.91422
_exptl_absorpt_correction_type multi-scan
_exptl_absorpt_process_details
;
CrysAlisPro, Agilent Technologies,
Version 1.171.35.19 (release 27-10-2011 CrysAlis171 .NET)
(compiled Oct 27 2011,15:02:11)
Empirical absorption correction using spherical harmonics,
 implemented in SCALE3 ABSPACK scaling algorithm.
;
_exptl_crystal_colour 'clear dark red'
_exptl_crystal_colour_lustre clear
_exptl_crystal_colour_modifier dark
_exptl_crystal_colour_primary red
_exptl_crystal_density_diffrn 1.540
_exptl_crystal_density_method 'not measured'
_exptl_crystal_description block
_exptl_crystal_F_000 764
_exptl_crystal_size_max 0.20
_exptl_crystal_size_mid 0.15
_exptl_crystal_size_min 0.12
_refine_diff_density_max 0.730
_refine_diff_density_min -0.422
_refine_diff_density_rms 0.076
_refine_ls_extinction_method none
_refine_ls_goodness_of_fit_ref 1.008
_refine_ls_hydrogen_treatment constr
_refine_ls_matrix_type full
_refine_ls_number_parameters 403
_refine_ls_number_reflns 6021
_refine_ls_number_restraints 62
_refine_ls_restrained_S_all 1.035
_refine_ls_R_factor_all 0.0639
_refine_ls_R_factor_gt 0.0461
_refine_ls_shift/su_max 0.001
_refine_ls_shift/su_mean 0.000
_refine_ls_structure_factor_coef Fsqd
_refine_ls_weighting_details 'w=1/[\s^2^(Fo^2^)+(0.0358P)^2^] where P=(Fo^2^+2Fc^2^)/3'
_refine_ls_weighting_scheme calc
_refine_ls_wR_factor_gt 0.0956
_refine_ls_wR_factor_ref 0.1073
_reflns_Friedel_coverage 0.000
_reflns_number_gt 4626
_reflns_number_total 6021
_reflns_threshold_expression 'I > 2\s(I)'
_cod_data_source_file d0nj03923c2.cif
_cod_data_source_block '[1](clo4)'
_cod_depositor_comments 'Adding full bibliography for 7060037--7060039.cif.'
_cod_original_cell_volume 1622.47(14)
_cod_database_code 7060037
_shelx_shelxl_version_number 2018/3
_shelx_space_group_comment
;
The symmetry employed for this shelxl refinement is uniquely defined
by the following loop, which should always be used as a source of
symmetry information in preference to the above space-group names.
They are only intended as comments.
;
_shelx_estimated_absorpt_t_max 0.966
_shelx_estimated_absorpt_t_min 0.966
_olex2_refinement_description
;
1. Fixed Uiso
 At 1.2 times of:
  All C(H) groups
 At 1.5 times of:
  All C(H,H,H) groups
2. Restrained distances
 Cl03-O011 \\sim Cl-O0
 with sigma of 0.02
 O012-O1 \\sim O3-O1A
 with sigma of 0.04
 Cl03-O012 \\sim Cl-O3
 with sigma of 0.02
 O011-O2 \\sim O0-O2A
 with sigma of 0.04
 Cl03-O1 \\sim Cl-O1A
 with sigma of 0.02
 Cl03-O2 \\sim Cl-O2A
 with sigma of 0.02
 O011-O1 \\sim O0-O1A
 with sigma of 0.04
 O012-O2 \\sim O3-O2A
 with sigma of 0.04
 O1-O2 \\sim O1A-O2A
 with sigma of 0.04
 O011-O012 \\sim O0-O3
 with sigma of 0.04
3. Uiso/Uaniso restraints and constraints
Uanis(Cl) = Uanis(Cl03)
4. Rigid body (RIGU) restrains
 O2, Cl03, O011, O012, O1
 with sigma for 1-2 distances of 0.001 and sigma for 1-3 distances of 0.001
 O1A, Cl, O0, O3, O2A
 with sigma for 1-2 distances of 0.001 and sigma for 1-3 distances of 0.001
5. Others
 Sof(O1A)=Sof(Cl)=Sof(O0)=Sof(O3)=Sof(O2A)=1-FVAR(1)
 Sof(Cl03)=Sof(O011)=Sof(O012)=Sof(O1)=Sof(O2)=FVAR(1)
6.a Aromatic/amide H refined with riding coordinates:
 C23(H23), C10(H10), C20(H20), C1(H1), C4(H4), C11(H11), C22(H22), C14(H14),
 C17(H17), C3(H3), C2(H2), C21(H21), C16(H16), C13(H13), C15(H15), C12(H12)
6.b Idealised Me refined as rotating group:
 C25(H25A,H25B,H25C), C24(H24A,H24B,H24C)
;
_smtbx_masks_special_details
;
A solvent mask was calculated and 85 electrons were 
found in a volume of 391\%A^3^ in 1 void per unit cell. 
This is consistent with the presence of 
2[C2H3N] per Formula Unit 
which account for 88 electrons 
per unit cell.
;
_olex2_submission_special_instructions 'No special instructions were received'

loop_
_space_group_symop_operation_xyz
'x, y, z'
'-x, -y, -z'

loop_
_atom_site_label
_atom_site_type_symbol
_atom_site_fract_x
_atom_site_fract_y
_atom_site_fract_z
_atom_site_U_iso_or_equiv
_atom_site_adp_type
_atom_site_occupancy
_atom_site_site_symmetry_order
_atom_site_calc_flag
_atom_site_refinement_flags_posn
_atom_site_refinement_flags_adp
_atom_site_refinement_flags_occupancy
_atom_site_disorder_assembly
_atom_site_disorder_group
Ru1 Ru 0.39558(4) 0.19942(2) 0.23117(2) 0.03565(12) Uani 1 1 d . . . . .
Cl1 Cl 0.43630(12) 0.02376(8) 0.14776(8) 0.0481(3) Uani 1 1 d . . . . .
Cl03 Cl 0.2719(7) 0.3680(4) 0.6680(4) 0.0734(10) Uani 0.750(10) 1 d D . P A 1
N2 N 0.4012(4) 0.1702(2) 0.3517(2) 0.0348(7) Uani 1 1 d . . . . .
N3 N 0.6292(4) 0.2534(2) 0.3080(2) 0.0374(8) Uani 1 1 d . . . . .
N5 N 0.3546(3) 0.3472(2) 0.2899(2) 0.0359(8) Uani 1 1 d . . . . .
N1 N 0.1604(4) 0.1309(2) 0.2035(2) 0.0386(8) Uani 1 1 d . . . . .
N6 N 0.2703(4) 0.0875(3) 0.4343(3) 0.0448(9) Uani 1 1 d . . . . .
N4 N 0.3987(4) 0.2414(2) 0.1107(2) 0.0377(8) Uani 1 1 d . . . . .
N7 N 0.5507(4) 0.1609(2) 0.4971(2) 0.0418(8) Uani 1 1 d . . . . .
N8 N 0.4150(5) 0.0956(3) 0.5875(3) 0.0557(10) Uani 1 1 d . . . . .
C8 C 0.5378(5) 0.1844(3) 0.4173(3) 0.0355(9) Uani 1 1 d . . . . .
C9 C 0.6715(5) 0.2340(3) 0.3936(3) 0.0365(9) Uani 1 1 d . . . . .
C23 C 0.3332(4) 0.3973(3) 0.3837(3) 0.0430(10) Uani 1 1 d . . . . .
H23 H 0.343723 0.364650 0.428362 0.052 Uiso 1 1 calc R U . . .
C5 C 0.1318(5) 0.1004(3) 0.2779(3) 0.0406(10) Uani 1 1 d . . . . .
C19 C 0.3434(5) 0.3971(3) 0.2265(3) 0.0433(10) Uani 1 1 d . . . . .
C6 C 0.2708(5) 0.1177(3) 0.3611(3) 0.0388(10) Uani 1 1 d . . . . .
C10 C 0.8237(5) 0.2605(3) 0.4518(3) 0.0462(10) Uani 1 1 d . . . . .
H10 H 0.848647 0.243487 0.507470 0.055 Uiso 1 1 calc R U . . .
C18 C 0.3732(5) 0.3388(3) 0.1262(3) 0.0441(10) Uani 1 1 d . . . . .
C20 C 0.3075(6) 0.4948(3) 0.2566(4) 0.0591(13) Uani 1 1 d . . . . .
H20 H 0.299864 0.528096 0.212489 0.071 Uiso 1 1 calc R U . . .
C7 C 0.4098(5) 0.1151(3) 0.5041(3) 0.0431(10) Uani 1 1 d . . . . .
C1 C 0.0390(5) 0.1167(3) 0.1268(3) 0.0475(11) Uani 1 1 d . . . . .
H1 H 0.057060 0.135793 0.075150 0.057 Uiso 1 1 calc R U . . .
C4 C -0.0183(5) 0.0579(3) 0.2740(4) 0.0523(12) Uani 1 1 d . . . . .
H4 H -0.035184 0.037548 0.325104 0.063 Uiso 1 1 calc R U . . .
C11 C 0.9405(5) 0.3135(3) 0.4262(3) 0.0548(12) Uani 1 1 d . . . . .
H11 H 1.044415 0.333149 0.464758 0.066 Uiso 1 1 calc R U . . .
C22 C 0.2971(5) 0.4933(3) 0.4156(3) 0.0546(12) Uani 1 1 d . . . . .
H22 H 0.281963 0.525043 0.480577 0.065 Uiso 1 1 calc R U . . .
C14 C 0.4333(5) 0.1854(3) 0.0229(3) 0.0484(11) Uani 1 1 d . . . . .
H14 H 0.451061 0.118393 0.010945 0.058 Uiso 1 1 calc R U . . .
C17 C 0.3813(6) 0.3804(4) 0.0551(3) 0.0617(13) Uani 1 1 d . . . . .
H17 H 0.363515 0.447460 0.067700 0.074 Uiso 1 1 calc R U . . .
C3 C -0.1416(5) 0.0453(4) 0.1962(4) 0.0630(14) Uani 1 1 d . . . . .
H3 H -0.243028 0.017604 0.193950 0.076 Uiso 1 1 calc R U . . .
C2 C -0.1128(5) 0.0747(3) 0.1207(4) 0.0606(12) Uani 1 1 d . . . . .
H2 H -0.194881 0.066361 0.066147 0.073 Uiso 1 1 calc R U . . .
C25 C 0.5570(6) 0.1338(4) 0.6716(4) 0.0730(15) Uani 1 1 d . . . . .
H25A H 0.646041 0.141564 0.646073 0.110 Uiso 1 1 calc R U . . .
H25B H 0.562556 0.083560 0.701121 0.110 Uiso 1 1 calc R U . . .
H25C H 0.556504 0.201362 0.723409 0.110 Uiso 1 1 calc R U . . .
C21 C 0.2830(6) 0.5433(4) 0.3517(4) 0.0647(14) Uani 1 1 d . . . . .
H21 H 0.257315 0.608912 0.372258 0.078 Uiso 1 1 calc R U . . .
C16 C 0.4159(6) 0.3213(4) -0.0345(4) 0.0718(15) Uani 1 1 d . . . . .
H16 H 0.420328 0.347378 -0.083591 0.086 Uiso 1 1 calc R U . . .
C13 C 0.7443(5) 0.3048(3) 0.2859(3) 0.0529(12) Uani 1 1 d . . . . .
H13 H 0.718806 0.320291 0.229263 0.064 Uiso 1 1 calc R U . . .
C15 C 0.4434(6) 0.2238(4) -0.0499(3) 0.0629(14) Uani 1 1 d . . . . .
H15 H 0.468952 0.183373 -0.109224 0.075 Uiso 1 1 calc R U . . .
C24 C 0.2707(6) 0.0520(4) 0.6043(4) 0.0733(16) Uani 1 1 d . . . . .
H24A H 0.235908 0.109000 0.649640 0.110 Uiso 1 1 calc R U . . .
H24B H 0.290051 0.003867 0.634858 0.110 Uiso 1 1 calc R U . . .
H24C H 0.191659 0.014530 0.539565 0.110 Uiso 1 1 calc R U . . .
C12 C 0.8976(5) 0.3355(4) 0.3431(4) 0.0631(14) Uani 1 1 d . . . . .
H12 H 0.972978 0.371583 0.325039 0.076 Uiso 1 1 calc R U . . .
O011 O 0.3264(8) 0.3314(7) 0.5803(5) 0.123(3) Uani 0.750(10) 1 d D . P A 1
O012 O 0.3680(8) 0.3542(7) 0.7442(5) 0.122(3) Uani 0.750(10) 1 d D . P A 1
O1 O 0.1183(9) 0.3100(8) 0.6439(7) 0.146(4) Uani 0.750(10) 1 d D . P A 1
O2 O 0.2711(12) 0.4724(6) 0.6887(9) 0.190(5) Uani 0.750(10) 1 d D . P A 1
O1A O 0.111(2) 0.415(2) 0.6778(15) 0.121(8) Uani 0.250(10) 1 d D . P A 2
Cl Cl 0.251(2) 0.3835(15) 0.6726(14) 0.0734(10) Uani 0.250(10) 1 d D . P A 2
O0 O 0.312(2) 0.425(2) 0.6108(14) 0.102(7) Uani 0.250(10) 1 d D . P A 2
O3 O 0.205(4) 0.2760(14) 0.619(2) 0.163(10) Uani 0.250(10) 1 d D . P A 2
O2A O 0.336(2) 0.436(2) 0.7739(11) 0.115(8) Uani 0.250(10) 1 d D . P A 2

loop_
_atom_site_aniso_label
_atom_site_aniso_U_11
_atom_site_aniso_U_22
_atom_site_aniso_U_33
_atom_site_aniso_U_23
_atom_site_aniso_U_13
_atom_site_aniso_U_12
Ru1 0.0343(2) 0.0425(2) 0.03273(19) 0.01902(15) 0.00998(15) 0.00747(14)
Cl1 0.0493(7) 0.0474(6) 0.0497(6) 0.0204(5) 0.0154(5) 0.0166(5)
Cl03 0.079(2) 0.083(2) 0.0611(10) 0.0392(13) 0.0091(11) 0.0175(12)
N2 0.0293(19) 0.0397(18) 0.0352(17) 0.0159(15) 0.0105(15) 0.0055(14)
N3 0.035(2) 0.0413(18) 0.0378(18) 0.0185(15) 0.0134(16) 0.0068(15)
N5 0.0273(19) 0.0477(19) 0.0345(17) 0.0223(15) 0.0062(15) 0.0044(14)
N1 0.037(2) 0.0396(18) 0.0366(18) 0.0133(15) 0.0092(16) 0.0099(15)
N6 0.044(2) 0.052(2) 0.045(2) 0.0259(17) 0.0184(18) 0.0079(17)
N4 0.034(2) 0.0443(19) 0.0317(17) 0.0147(15) 0.0075(15) 0.0069(15)
N7 0.043(2) 0.054(2) 0.0368(18) 0.0261(16) 0.0133(17) 0.0143(16)
N8 0.067(3) 0.071(3) 0.053(2) 0.043(2) 0.027(2) 0.022(2)
C8 0.040(3) 0.032(2) 0.036(2) 0.0146(17) 0.015(2) 0.0094(17)
C9 0.036(2) 0.041(2) 0.033(2) 0.0161(18) 0.0096(19) 0.0080(18)
C23 0.038(3) 0.053(3) 0.038(2) 0.020(2) 0.013(2) 0.007(2)
C5 0.042(3) 0.036(2) 0.046(2) 0.0178(19) 0.018(2) 0.0084(18)
C19 0.044(3) 0.044(2) 0.039(2) 0.015(2) 0.011(2) 0.0091(19)
C6 0.040(3) 0.037(2) 0.042(2) 0.0159(19) 0.020(2) 0.0098(18)
C10 0.047(3) 0.050(3) 0.042(2) 0.020(2) 0.011(2) 0.011(2)
C18 0.046(3) 0.044(2) 0.036(2) 0.0166(19) 0.004(2) 0.005(2)
C20 0.080(4) 0.049(3) 0.062(3) 0.032(2) 0.026(3) 0.024(2)
C7 0.052(3) 0.046(2) 0.040(2) 0.023(2) 0.020(2) 0.016(2)
C1 0.041(3) 0.052(3) 0.045(2) 0.019(2) 0.006(2) 0.010(2)
C4 0.037(3) 0.055(3) 0.062(3) 0.023(2) 0.018(2) 0.002(2)
C11 0.031(3) 0.074(3) 0.054(3) 0.027(2) 0.005(2) 0.006(2)
C22 0.063(3) 0.048(3) 0.047(3) 0.013(2) 0.019(2) 0.013(2)
C14 0.060(3) 0.052(3) 0.034(2) 0.017(2) 0.016(2) 0.016(2)
C17 0.085(4) 0.057(3) 0.056(3) 0.035(2) 0.020(3) 0.022(3)
C3 0.032(3) 0.069(3) 0.074(3) 0.020(3) 0.013(3) 0.004(2)
C2 0.040(3) 0.064(3) 0.062(3) 0.018(3) 0.001(2) 0.013(2)
C25 0.091(4) 0.094(4) 0.057(3) 0.051(3) 0.026(3) 0.030(3)
C21 0.082(4) 0.047(3) 0.064(3) 0.016(2) 0.026(3) 0.026(3)
C16 0.103(5) 0.078(4) 0.049(3) 0.038(3) 0.031(3) 0.021(3)
C13 0.047(3) 0.065(3) 0.050(3) 0.033(2) 0.014(2) 0.002(2)
C15 0.085(4) 0.070(3) 0.042(3) 0.028(2) 0.028(3) 0.020(3)
C24 0.077(4) 0.098(4) 0.080(4) 0.062(3) 0.047(3) 0.024(3)
C12 0.042(3) 0.082(3) 0.064(3) 0.040(3) 0.009(3) -0.006(2)
O011 0.135(6) 0.152(6) 0.085(4) 0.051(4) 0.041(4) 0.026(5)
O012 0.108(4) 0.174(7) 0.099(4) 0.094(5) -0.002(4) 0.022(5)
O1 0.086(4) 0.231(8) 0.136(7) 0.120(7) 0.008(4) -0.008(6)
O2 0.228(10) 0.104(5) 0.271(11) 0.093(6) 0.080(9) 0.086(5)
O1A 0.104(10) 0.20(2) 0.113(13) 0.105(14) 0.042(9) 0.073(13)
Cl 0.079(2) 0.083(2) 0.0611(10) 0.0392(13) 0.0091(11) 0.0175(12)
O0 0.106(12) 0.148(15) 0.080(10) 0.076(13) 0.026(9) 0.038(11)
O3 0.21(3) 0.084(10) 0.154(15) 0.028(7) 0.032(13) 0.009(8)
O2A 0.103(10) 0.169(16) 0.058(7) 0.048(7) 0.009(6) 0.011(12)

loop_
_atom_type_symbol
_atom_type_description
_atom_type_scat_dispersion_real
_atom_type_scat_dispersion_imag
_atom_type_scat_source
C C 0.0033 0.0016 'International Tables Vol C Tables 4.2.6.8 and 6.1.1.4'
Cl Cl 0.1484 0.1585 'International Tables Vol C Tables 4.2.6.8 and 6.1.1.4'
H H 0.0000 0.0000 'International Tables Vol C Tables 4.2.6.8 and 6.1.1.4'
N N 0.0061 0.0033 'International Tables Vol C Tables 4.2.6.8 and 6.1.1.4'
O O 0.0106 0.0060 'International Tables Vol C Tables 4.2.6.8 and 6.1.1.4'
Ru Ru -1.2594 0.8363 'International Tables Vol C Tables 4.2.6.8 and 6.1.1.4'

loop_
_geom_angle_atom_site_label_1
_geom_angle_atom_site_label_2
_geom_angle_atom_site_label_3
_geom_angle
_geom_angle_site_symmetry_1
_geom_angle_site_symmetry_3
_geom_angle_publ_flag
N2 Ru1 Cl1 86.56(9) . . ?
N2 Ru1 N3 78.45(12) . . ?
N2 Ru1 N5 97.88(12) . . ?
N2 Ru1 N1 78.62(12) . . ?
N2 Ru1 N4 175.88(11) . . ?
N3 Ru1 Cl1 89.11(9) . . ?
N3 Ru1 N1 157.07(12) . . ?
N3 Ru1 N4 98.91(11) . . ?
N5 Ru1 Cl1 175.29(9) . . ?
N5 Ru1 N3 93.30(12) . . ?
N5 Ru1 N1 90.23(11) . . ?
N5 Ru1 N4 79.04(11) . . ?
N1 Ru1 Cl1 89.10(9) . . ?
N4 Ru1 Cl1 96.60(9) . . ?
N4 Ru1 N1 104.00(12) . . ?
O012 Cl03 O011 108.1(6) . . ?
O012 Cl03 O1 110.7(6) . . ?
O012 Cl03 O2 114.9(7) . . ?
O1 Cl03 O011 109.1(6) . . ?
O2 Cl03 O011 104.7(6) . . ?
O2 Cl03 O1 109.0(7) . . ?
C8 N2 Ru1 120.3(2) . . ?
C8 N2 C6 117.7(3) . . ?
C6 N2 Ru1 121.0(3) . . ?
C9 N3 Ru1 114.8(2) . . ?
C13 N3 Ru1 128.6(3) . . ?
C13 N3 C9 116.6(4) . . ?
C23 N5 Ru1 125.7(3) . . ?
C23 N5 C19 118.1(3) . . ?
C19 N5 Ru1 116.1(2) . . ?
C5 N1 Ru1 113.3(3) . . ?
C1 N1 Ru1 128.8(3) . . ?
C1 N1 C5 117.8(3) . . ?
C6 N6 C7 115.1(3) . . ?
C18 N4 Ru1 115.5(2) . . ?
C14 N4 Ru1 126.7(3) . . ?
C14 N4 C18 117.6(3) . . ?
C8 N7 C7 113.8(3) . . ?
C7 N8 C25 121.4(3) . . ?
C7 N8 C24 120.3(4) . . ?
C25 N8 C24 117.4(3) . . ?
N2 C8 C9 112.5(3) . . ?
N7 C8 N2 123.6(3) . . ?
N7 C8 C9 123.9(4) . . ?
N3 C9 C8 113.5(4) . . ?
C10 C9 N3 122.7(3) . . ?
C10 C9 C8 123.8(4) . . ?
N5 C23 C22 122.6(4) . . ?
N1 C5 C6 115.6(3) . . ?
N1 C5 C4 121.0(4) . . ?
C4 C5 C6 123.4(4) . . ?
N5 C19 C18 115.0(4) . . ?
N5 C19 C20 120.7(3) . . ?
C20 C19 C18 124.3(4) . . ?
N2 C6 C5 111.1(3) . . ?
N6 C6 N2 123.7(4) . . ?
N6 C6 C5 125.2(3) . . ?
C9 C10 C11 119.1(4) . . ?
N4 C18 C19 114.2(3) . . ?
N4 C18 C17 122.1(4) . . ?
C17 C18 C19 123.6(4) . . ?
C21 C20 C19 120.1(4) . . ?
N6 C7 N7 125.5(3) . . ?
N8 C7 N6 118.2(3) . . ?
N8 C7 N7 116.3(4) . . ?
N1 C1 C2 122.7(4) . . ?
C3 C4 C5 120.7(4) . . ?
C12 C11 C10 118.1(4) . . ?
C23 C22 C21 119.7(4) . . ?
N4 C14 C15 122.4(4) . . ?
C16 C17 C18 119.2(4) . . ?
C4 C3 C2 118.4(4) . . ?
C3 C2 C1 119.4(5) . . ?
C22 C21 C20 118.7(4) . . ?
C15 C16 C17 118.9(4) . . ?
N3 C13 C12 123.0(4) . . ?
C16 C15 C14 119.8(4) . . ?
C11 C12 C13 120.5(4) . . ?
O1A Cl O0 105.7(16) . . ?
O3 Cl O1A 103.8(18) . . ?
O3 Cl O0 107.8(18) . . ?
O3 Cl O2A 125(2) . . ?
O2A Cl O1A 100.4(16) . . ?
O2A Cl O0 111.9(16) . . ?

loop_
_geom_bond_atom_site_label_1
_geom_bond_atom_site_label_2
_geom_bond_distance
_geom_bond_site_symmetry_2
_geom_bond_publ_flag
Ru1 Cl1 2.4100(10) . ?
Ru1 N2 1.954(3) . ?
Ru1 N3 2.051(3) . ?
Ru1 N5 2.034(3) . ?
Ru1 N1 2.086(3) . ?
Ru1 N4 2.069(3) . ?
Cl03 O011 1.404(6) . ?
Cl03 O012 1.363(8) . ?
Cl03 O1 1.402(8) . ?
Cl03 O2 1.377(9) . ?
N2 C8 1.336(5) . ?
N2 C6 1.357(4) . ?
N3 C9 1.376(5) . ?
N3 C13 1.343(4) . ?
N5 C23 1.348(4) . ?
N5 C19 1.360(5) . ?
N1 C5 1.371(4) . ?
N1 C1 1.330(5) . ?
N6 C6 1.297(5) . ?
N6 C7 1.346(5) . ?
N4 C18 1.356(5) . ?
N4 C14 1.348(4) . ?
N7 C8 1.320(4) . ?
N7 C7 1.381(5) . ?
N8 C7 1.344(5) . ?
N8 C25 1.451(6) . ?
N8 C24 1.465(5) . ?
C8 C9 1.475(5) . ?
C9 C10 1.372(5) . ?
C23 C22 1.355(5) . ?
C5 C6 1.477(6) . ?
C5 C4 1.379(5) . ?
C19 C18 1.480(5) . ?
C19 C20 1.376(5) . ?
C10 C11 1.398(5) . ?
C18 C17 1.386(5) . ?
C20 C21 1.373(6) . ?
C1 C2 1.381(5) . ?
C4 C3 1.358(6) . ?
C11 C12 1.366(6) . ?
C22 C21 1.367(6) . ?
C14 C15 1.381(5) . ?
C17 C16 1.380(6) . ?
C3 C2 1.378(6) . ?
C16 C15 1.365(6) . ?
C13 C12 1.372(6) . ?
O1A Cl 1.400(16) . ?
Cl O0 1.403(16) . ?
Cl O3 1.357(17) . ?
Cl O2A 1.367(17) . ?

loop_
_smtbx_masks_void_nr
_smtbx_masks_void_average_x
_smtbx_masks_void_average_y
_smtbx_masks_void_average_z
_smtbx_masks_void_volume
_smtbx_masks_void_count_electrons
_smtbx_masks_void_content
1 0.000 0.500 0.000 390.6 85.1 '4 MeCN'
